data_1503103
loop_
_publ_author_name
'Yang, Chun-Ming'
'Jeganmohan, Masilamani'
'Parthasarathy, Kanniyappan'
'Cheng, Chien-Hong'

_publ_section_title
;
 Highly selective nickel-catalyzed three-component coupling of alkynes
 with enones and alkenyl boronic acids: a novel route to substituted
 1,3-dienes
;
_journal_coden_ASTM ORLEF7
_journal_issue 16
_journal_name_full 'Organic Letters'
_journal_page_first 3610
_journal_page_last 3613
_journal_paper_doi 10.1021/ol101319f
_journal_volume 12
_journal_year 2010
_chemical_formula_sum 'C24 H23 F3 O'
_chemical_formula_weight 384.42
_space_group_IT_number 2
_symmetry_cell_setting triclinic
_symmetry_space_group_name_Hall '-P 1'
_symmetry_space_group_name_H-M 'P -1'
_atom_sites_solution_hydrogens geom
_atom_sites_solution_primary direct
_atom_sites_solution_secondary difmap
_audit_creation_method SHELXL-97
_cell_angle_alpha 86.882(2)
_cell_angle_beta 89.898(2)
_cell_angle_gamma 75.105(2)
_cell_formula_units_Z 2
_cell_length_a 9.5151(16)
_cell_length_b 9.9721(17)
_cell_length_c 10.8051(18)
_cell_measurement_reflns_used 3308
_cell_measurement_temperature 100(2)
_cell_measurement_theta_max 25
_cell_measurement_theta_min 2.5
_cell_volume 989.3(3)
_computing_cell_refinement 'Bruker Smart'
_computing_data_collection 'Bruker Smart'
_computing_data_reduction 'Bruker Saint'
_computing_molecular_graphics 'Bruker Shelxtl'
_computing_publication_material 'Bruker Shelxtl'
_computing_structure_refinement 'Shelxtl-97 (Sheldrick, 2008)'
_computing_structure_solution 'Shelxtl-97 (Sheldrick, 2008)'
_diffrn_ambient_temperature 100(2)
_diffrn_measured_fraction_theta_full 0.992
_diffrn_measured_fraction_theta_max 0.992
_diffrn_measurement_device_type 'CCD area detector'
_diffrn_measurement_method 'phi and omega scans'
_diffrn_radiation_monochromator graphite
_diffrn_radiation_source 'fine-focus sealed tube'
_diffrn_radiation_type MoK\a
_diffrn_radiation_wavelength 0.71073
_diffrn_reflns_av_R_equivalents 0.0220
_diffrn_reflns_av_sigmaI/netI 0.0310
_diffrn_reflns_limit_h_max 12
_diffrn_reflns_limit_h_min -12
_diffrn_reflns_limit_k_max 12
_diffrn_reflns_limit_k_min -13
_diffrn_reflns_limit_l_max 14
_diffrn_reflns_limit_l_min -14
_diffrn_reflns_number 11526
_diffrn_reflns_theta_full 28.31
_diffrn_reflns_theta_max 28.31
_diffrn_reflns_theta_min 1.89
_exptl_absorpt_coefficient_mu 0.097
_exptl_absorpt_correction_T_max 0.7454
_exptl_absorpt_correction_T_min 0.6249
_exptl_absorpt_correction_type empirical
_exptl_crystal_colour Colorless
_exptl_crystal_density_diffrn 1.291
_exptl_crystal_density_meas ?
_exptl_crystal_density_method 'not measured'
_exptl_crystal_description Lump
_exptl_crystal_F_000 404
_exptl_crystal_size_max 0.25
_exptl_crystal_size_mid 0.25
_exptl_crystal_size_min 0.20
_refine_diff_density_max 0.444
_refine_diff_density_min -0.201
_refine_diff_density_rms 0.051
_refine_ls_extinction_method none
_refine_ls_goodness_of_fit_ref 1.030
_refine_ls_hydrogen_treatment constr
_refine_ls_matrix_type full
_refine_ls_number_parameters 254
_refine_ls_number_reflns 4887
_refine_ls_number_restraints 0
_refine_ls_restrained_S_all 1.030
_refine_ls_R_factor_all 0.0669
_refine_ls_R_factor_gt 0.0481
_refine_ls_shift/su_max 0.000
_refine_ls_shift/su_mean 0.000
_refine_ls_structure_factor_coef Fsqd
_refine_ls_weighting_details 'calc w=1/[\s^2^(Fo^2^)+(0.0712P)^2^+0.2035P] where P=(Fo^2^+2Fc^2^)/3'
_refine_ls_weighting_scheme calc
_refine_ls_wR_factor_gt 0.1210
_refine_ls_wR_factor_ref 0.1329
_reflns_number_gt 3656
_reflns_number_total 4887
_reflns_threshold_expression >2sigma(I)
_cod_data_source_file ol101319f_si_002.cif
_cod_data_source_block 090421lm
_cod_depositor_comments
;
The following automatic conversions were performed:

'_symmetry_cell_setting' value 'Triclinic' changed to 'triclinic'
according to /home/saulius/struct/CIF-dictionaries/cif_core.dic
dictionary named 'cif_core.dic' version 2.4.2 from
2011-04-26.

'_refine_ls_hydrogen_treatment' value 'CONSTR' changed
to 'constr' according to
/home/saulius/struct/CIF-dictionaries/cif_core.dic dictionary named
'cif_core.dic' version 2.4.2 from 2011-04-26.

Automatic conversion script
Id: cif_fix_values 1715 2011-07-08 13:25:40Z adriana 

The following automatic conversions were performed:

'_exptl_crystal_density_meas' value 'not measured' was changed to '?'
- the value is perceived as not measured.

Automatic conversion script
Id: cif_fix_values 3008 2015-01-20 13:52:24Z robertas 

 Updated bibliographic information.

 Antanas Vaitkus,
 2019-09-20
;
_cod_original_sg_symbol_H-M P-1
_cod_database_code 1503103

loop_
_symmetry_equiv_pos_as_xyz
'x, y, z'
'-x, -y, -z'

loop_
_atom_site_label
_atom_site_type_symbol
_atom_site_fract_x
_atom_site_fract_y
_atom_site_fract_z
_atom_site_U_iso_or_equiv
_atom_site_adp_type
_atom_site_occupancy
_atom_site_symmetry_multiplicity
_atom_site_calc_flag
_atom_site_refinement_flags
C1 C 0.01953(16) 0.79060(14) 0.21438(13) 0.0242(3) Uani 1 1 d .
H1 H 0.0967 0.8284 0.1736 0.029 Uiso 1 1 calc R
C2 C -0.00856(17) 0.84325(16) 0.34624(13) 0.0302(3) Uani 1 1 d .
H2A H 0.0825 0.8523 0.3851 0.036 Uiso 1 1 calc R
H2B H -0.0811 0.9345 0.3443 0.036 Uiso 1 1 calc R
C3 C -0.06688(17) 0.73112(16) 0.41707(14) 0.0307(3) Uani 1 1 d .
H3A H -0.0492 0.7312 0.5073 0.037 Uiso 1 1 calc R
H3B H -0.1725 0.7463 0.4018 0.037 Uiso 1 1 calc R
C4 C 0.01920(16) 0.59396(15) 0.36481(13) 0.0267(3) Uani 1 1 d .
H4A H 0.1015 0.5470 0.4207 0.032 Uiso 1 1 calc R
H4B H -0.0443 0.5306 0.3550 0.032 Uiso 1 1 calc R
C5 C 0.07433(15) 0.63427(14) 0.23976(12) 0.0239(3) Uani 1 1 d .
C6 C 0.16149(15) 0.54378(14) 0.16662(12) 0.0229(3) Uani 1 1 d .
C7 C 0.20089(15) 0.58196(14) 0.04108(13) 0.0240(3) Uani 1 1 d .
H7 H 0.1717 0.6772 0.0135 0.029 Uiso 1 1 calc R
C8 C 0.27576(15) 0.49099(14) -0.03784(13) 0.0247(3) Uani 1 1 d .
H8 H 0.3169 0.3990 -0.0048 0.030 Uiso 1 1 calc R
C9 C 0.30058(15) 0.51921(14) -0.17000(13) 0.0233(3) Uani 1 1 d .
C10 C 0.36994(16) 0.40923(15) -0.24212(14) 0.0274(3) Uani 1 1 d .
H10 H 0.4077 0.3194 -0.2033 0.033 Uiso 1 1 calc R
C11 C 0.38445(16) 0.42906(16) -0.36902(14) 0.0301(3) Uani 1 1 d .
H11 H 0.4311 0.3529 -0.4163 0.036 Uiso 1 1 calc R
C12 C 0.33100(16) 0.55977(17) -0.42708(13) 0.0299(3) Uani 1 1 d .
H12 H 0.3399 0.5733 -0.5142 0.036 Uiso 1 1 calc R
C13 C 0.26441(16) 0.67070(16) -0.35692(13) 0.0277(3) Uani 1 1 d .
H13 H 0.2285 0.7606 -0.3962 0.033 Uiso 1 1 calc R
C14 C 0.25001(15) 0.65120(15) -0.22995(13) 0.0253(3) Uani 1 1 d .
H14 H 0.2053 0.7282 -0.1830 0.030 Uiso 1 1 calc R
C15 C -0.11916(16) 0.82914(15) 0.13506(13) 0.0270(3) Uani 1 1 d .
H15A H -0.1027 0.7747 0.0600 0.032 Uiso 1 1 calc R
H15B H -0.1980 0.8027 0.1824 0.032 Uiso 1 1 calc R
C16 C -0.16807(16) 0.98222(15) 0.09574(13) 0.0283(3) Uani 1 1 d .
C17 C -0.31933(18) 1.03286(18) 0.04220(16) 0.0392(4) Uani 1 1 d .
H17A H -0.3901 1.0423 0.1093 0.059 Uiso 1 1 calc R
H17B H -0.3366 0.9660 -0.0154 0.059 Uiso 1 1 calc R
H17C H -0.3299 1.1233 -0.0022 0.059 Uiso 1 1 calc R
C18 C 0.21662(15) 0.39475(14) 0.21144(12) 0.0217(3) Uani 1 1 d .
C19 C 0.35477(15) 0.34755(15) 0.26555(13) 0.0258(3) Uani 1 1 d .
H19 H 0.4138 0.4104 0.2733 0.031 Uiso 1 1 calc R
C20 C 0.40695(16) 0.20997(15) 0.30813(13) 0.0262(3) Uani 1 1 d .
H20 H 0.5008 0.1790 0.3456 0.031 Uiso 1 1 calc R
C21 C 0.32147(15) 0.11761(14) 0.29575(12) 0.0237(3) Uani 1 1 d .
C22 C 0.18332(16) 0.16257(15) 0.24172(13) 0.0260(3) Uani 1 1 d .
H22 H 0.1247 0.0993 0.2337 0.031 Uiso 1 1 calc R
C23 C 0.13226(15) 0.30023(15) 0.19984(13) 0.0252(3) Uani 1 1 d .
H23 H 0.0383 0.3309 0.1626 0.030 Uiso 1 1 calc R
C24 C 0.37573(17) -0.03029(15) 0.34343(14) 0.0297(3) Uani 1 1 d .
F1 F 0.32371(12) -0.05434(10) 0.45588(9) 0.0454(3) Uani 1 1 d .
F2 F 0.52121(10) -0.07090(10) 0.35452(11) 0.0476(3) Uani 1 1 d .
F3 F 0.33752(11) -0.11987(9) 0.26988(9) 0.0391(2) Uani 1 1 d .
O1 O -0.09038(12) 1.06043(11) 0.10630(10) 0.0354(3) Uani 1 1 d .

loop_
_atom_site_aniso_label
_atom_site_aniso_U_11
_atom_site_aniso_U_22
_atom_site_aniso_U_33
_atom_site_aniso_U_23
_atom_site_aniso_U_13
_atom_site_aniso_U_12
C1 0.0264(7) 0.0209(7) 0.0251(7) -0.0003(5) 0.0010(5) -0.0058(5)
C2 0.0355(8) 0.0274(7) 0.0274(7) -0.0037(6) 0.0016(6) -0.0071(6)
C3 0.0349(8) 0.0317(8) 0.0250(7) -0.0028(6) 0.0054(6) -0.0077(6)
C4 0.0297(7) 0.0256(7) 0.0232(7) 0.0025(5) 0.0027(5) -0.0050(6)
C5 0.0252(7) 0.0234(7) 0.0218(6) 0.0026(5) -0.0012(5) -0.0047(5)
C6 0.0251(7) 0.0205(6) 0.0225(6) 0.0024(5) -0.0012(5) -0.0052(5)
C7 0.0254(7) 0.0205(6) 0.0250(7) 0.0029(5) -0.0003(5) -0.0050(5)
C8 0.0273(7) 0.0207(7) 0.0252(7) 0.0031(5) 0.0018(5) -0.0058(5)
C9 0.0229(7) 0.0229(7) 0.0250(7) -0.0004(5) 0.0028(5) -0.0076(5)
C10 0.0286(7) 0.0222(7) 0.0321(7) -0.0007(6) 0.0071(6) -0.0078(6)
C11 0.0303(8) 0.0316(8) 0.0318(8) -0.0088(6) 0.0096(6) -0.0123(6)
C12 0.0298(8) 0.0398(9) 0.0229(7) 0.0000(6) 0.0046(6) -0.0147(7)
C13 0.0256(7) 0.0297(8) 0.0285(7) 0.0042(6) 0.0003(6) -0.0093(6)
C14 0.0250(7) 0.0227(7) 0.0283(7) -0.0006(5) 0.0030(5) -0.0067(5)
C15 0.0282(7) 0.0221(7) 0.0301(7) -0.0015(6) -0.0012(6) -0.0052(6)
C16 0.0302(8) 0.0256(7) 0.0262(7) -0.0021(6) 0.0020(6) -0.0015(6)
C17 0.0340(9) 0.0381(9) 0.0392(9) 0.0019(7) -0.0035(7) 0.0013(7)
C18 0.0250(7) 0.0200(6) 0.0188(6) 0.0011(5) 0.0026(5) -0.0039(5)
C19 0.0271(7) 0.0227(7) 0.0289(7) 0.0019(5) -0.0020(6) -0.0093(6)
C20 0.0249(7) 0.0245(7) 0.0286(7) 0.0039(5) -0.0042(6) -0.0066(6)
C21 0.0278(7) 0.0200(7) 0.0227(7) 0.0012(5) 0.0019(5) -0.0055(5)
C22 0.0267(7) 0.0236(7) 0.0296(7) -0.0005(5) 0.0011(6) -0.0102(6)
C23 0.0227(7) 0.0264(7) 0.0250(7) 0.0007(5) -0.0014(5) -0.0042(5)
C24 0.0335(8) 0.0228(7) 0.0331(8) 0.0041(6) -0.0048(6) -0.0090(6)
F1 0.0682(7) 0.0332(5) 0.0341(5) 0.0122(4) -0.0017(5) -0.0146(5)
F2 0.0342(5) 0.0244(5) 0.0806(8) 0.0098(5) -0.0137(5) -0.0033(4)
F3 0.0491(6) 0.0215(4) 0.0463(6) -0.0015(4) -0.0091(4) -0.0083(4)
O1 0.0374(6) 0.0222(5) 0.0441(7) -0.0011(5) -0.0002(5) -0.0035(5)

loop_
_atom_type_symbol
_atom_type_description
_atom_type_scat_dispersion_real
_atom_type_scat_dispersion_imag
_atom_type_scat_source
C C 0.0033 0.0016 'International Tables Vol C Tables 4.2.6.8 and 6.1.1.4'
H H 0.0000 0.0000 'International Tables Vol C Tables 4.2.6.8 and 6.1.1.4'
O O 0.0106 0.0060 'International Tables Vol C Tables 4.2.6.8 and 6.1.1.4'
F F 0.0171 0.0103 'International Tables Vol C Tables 4.2.6.8 and 6.1.1.4'

loop_
_geom_angle_atom_site_label_1
_geom_angle_atom_site_label_2
_geom_angle_atom_site_label_3
_geom_angle
C5 C1 C15 111.87(11)
C5 C1 C2 102.33(11)
C15 C1 C2 111.62(12)
C5 C1 H1 110.3
C15 C1 H1 110.3
C2 C1 H1 110.3
C3 C2 C1 104.30(12)
C3 C2 H2A 110.9
C1 C2 H2A 110.9
C3 C2 H2B 110.9
C1 C2 H2B 110.9
H2A C2 H2B 108.9
C4 C3 C2 104.22(12)
C4 C3 H3A 110.9
C2 C3 H3A 110.9
C4 C3 H3B 110.9
C2 C3 H3B 110.9
H3A C3 H3B 108.9
C5 C4 C3 105.60(11)
C5 C4 H4A 110.6
C3 C4 H4A 110.6
C5 C4 H4B 110.6
C3 C4 H4B 110.6
H4A C4 H4B 108.8
C6 C5 C4 124.16(12)
C6 C5 C1 126.60(12)
C4 C5 C1 109.21(11)
C5 C6 C7 123.24(12)
C5 C6 C18 119.55(12)
C7 C6 C18 117.15(12)
C8 C7 C6 124.27(13)
C8 C7 H7 117.9
C6 C7 H7 117.9
C7 C8 C9 126.72(13)
C7 C8 H8 116.6
C9 C8 H8 116.6
C10 C9 C14 117.73(13)
C10 C9 C8 119.41(13)
C14 C9 C8 122.75(13)
C11 C10 C9 121.28(14)
C11 C10 H10 119.4
C9 C10 H10 119.4
C10 C11 C12 120.14(14)
C10 C11 H11 119.9
C12 C11 H11 119.9
C11 C12 C13 119.48(13)
C11 C12 H12 120.3
C13 C12 H12 120.3
C14 C13 C12 120.49(14)
C14 C13 H13 119.8
C12 C13 H13 119.8
C13 C14 C9 120.85(13)
C13 C14 H14 119.6
C9 C14 H14 119.6
C16 C15 C1 113.53(12)
C16 C15 H15A 108.9
C1 C15 H15A 108.9
C16 C15 H15B 108.9
C1 C15 H15B 108.9
H15A C15 H15B 107.7
O1 C16 C17 121.42(14)
O1 C16 C15 122.42(13)
C17 C16 C15 116.16(13)
C16 C17 H17A 109.5
C16 C17 H17B 109.5
H17A C17 H17B 109.5
C16 C17 H17C 109.5
H17A C17 H17C 109.5
H17B C17 H17C 109.5
C19 C18 C23 118.65(12)
C19 C18 C6 120.15(12)
C23 C18 C6 121.20(12)
C20 C19 C18 120.78(13)
C20 C19 H19 119.6
C18 C19 H19 119.6
C19 C20 C21 119.71(13)
C19 C20 H20 120.1
C21 C20 H20 120.1
C20 C21 C22 120.41(13)
C20 C21 C24 120.08(13)
C22 C21 C24 119.49(12)
C23 C22 C21 119.36(13)
C23 C22 H22 120.3
C21 C22 H22 120.3
C22 C23 C18 121.09(13)
C22 C23 H23 119.5
C18 C23 H23 119.5
F2 C24 F1 106.15(12)
F2 C24 F3 106.32(12)
F1 C24 F3 105.54(12)
F2 C24 C21 112.74(12)
F1 C24 C21 112.74(12)
F3 C24 C21 112.76(12)

loop_
_geom_bond_atom_site_label_1
_geom_bond_atom_site_label_2
_geom_bond_distance
C1 C5 1.5210(19)
C1 C15 1.527(2)
C1 C2 1.544(2)
C1 H1 1.0000
C2 C3 1.539(2)
C2 H2A 0.9900
C2 H2B 0.9900
C3 C4 1.539(2)
C3 H3A 0.9900
C3 H3B 0.9900
C4 C5 1.5196(19)
C4 H4A 0.9900
C4 H4B 0.9900
C5 C6 1.348(2)
C6 C7 1.4631(19)
C6 C18 1.4967(18)
C7 C8 1.344(2)
C7 H7 0.9500
C8 C9 1.4708(19)
C8 H8 0.9500
C9 C10 1.402(2)
C9 C14 1.4022(19)
C10 C11 1.386(2)
C10 H10 0.9500
C11 C12 1.387(2)
C11 H11 0.9500
C12 C13 1.389(2)
C12 H12 0.9500
C13 C14 1.387(2)
C13 H13 0.9500
C14 H14 0.9500
C15 C16 1.514(2)
C15 H15A 0.9900
C15 H15B 0.9900
C16 O1 1.2142(19)
C16 C17 1.503(2)
C17 H17A 0.9800
C17 H17B 0.9800
C17 H17C 0.9800
C18 C19 1.3950(19)
C18 C23 1.397(2)
C19 C20 1.3865(19)
C19 H19 0.9500
C20 C21 1.388(2)
C20 H20 0.9500
C21 C22 1.393(2)
C21 C24 1.4947(19)
C22 C23 1.3841(19)
C22 H22 0.9500
C23 H23 0.9500
C24 F2 1.3423(18)
C24 F1 1.3438(18)
C24 F3 1.3442(18)
